data_7152034
loop_
_publ_author_name
'Bhabak, Krishna P.'
'Satheeshkumar, Kandhan'
'Jayavelu, Subramaniam'
'Mugesh, Govindasamy'

_publ_section_title
;
 Inhibition of peroxynitrite- and peroxidase-mediated protein tyrosine
 nitration by imidazole-based thiourea and selenourea derivatives.
;
_journal_issue 21
_journal_name_full 'Organic &amp; biomolecular chemistry'
_journal_page_first 7343
_journal_page_last 7350
_journal_paper_doi 10.1039/c1ob05773a
_journal_volume 9
_journal_year 2011
_chemical_formula_moiety 'C11 H16 N4 Se2'
_chemical_formula_sum 'C11 H16 N4 Se2'
_chemical_formula_weight 362.20
_chemical_name_systematic
;
?
;
_space_group_IT_number 14
_symmetry_cell_setting monoclinic
_symmetry_space_group_name_Hall '-P 2ybc'
_symmetry_space_group_name_H-M 'P 1 21/c 1'
_atom_sites_solution_hydrogens geom
_atom_sites_solution_primary direct
_atom_sites_solution_secondary difmap
_audit_creation_method SHELXL-97
_cell_angle_alpha 90.00
_cell_angle_beta 105.6430(10)
_cell_angle_gamma 90.00
_cell_formula_units_Z 4
_cell_length_a 6.9814(2)
_cell_length_b 20.5732(6)
_cell_length_c 9.8023(2)
_cell_measurement_reflns_used 2776
_cell_measurement_temperature 291(2)
_cell_measurement_theta_max 26.4
_cell_measurement_theta_min 2.0
_cell_volume 1355.75(6)
_computing_cell_refinement 'Bruker SMART'
_computing_data_collection 'Bruker SMART'
_computing_data_reduction 'Bruker SAINT'
_computing_molecular_graphics 'Ortep-3 for windows (Farrugia, 1997)'
_computing_publication_material 'WinGX publication routines (Farrugia, 1999)'
_computing_structure_refinement 'SHELXL-97 (Sheldrick, 1997)'
_computing_structure_solution 'SHELXL-97 (Sheldrick, 1997)'
_diffrn_ambient_temperature 291(2)
_diffrn_measured_fraction_theta_full 1.000
_diffrn_measured_fraction_theta_max 1.000
_diffrn_measurement_device_type 'CCD area detector'
_diffrn_measurement_method 'phi and omega scans'
_diffrn_radiation_monochromator graphite
_diffrn_radiation_source 'fine-focus sealed tube'
_diffrn_radiation_type MoK\a
_diffrn_radiation_wavelength 0.71073
_diffrn_reflns_av_R_equivalents 0.0251
_diffrn_reflns_av_sigmaI/netI 0.0250
_diffrn_reflns_limit_h_max 6
_diffrn_reflns_limit_h_min -8
_diffrn_reflns_limit_k_max 24
_diffrn_reflns_limit_k_min -25
_diffrn_reflns_limit_l_max 12
_diffrn_reflns_limit_l_min -12
_diffrn_reflns_number 11591
_diffrn_reflns_theta_full 25.00
_diffrn_reflns_theta_max 26.38
_diffrn_reflns_theta_min 1.98
_exptl_absorpt_coefficient_mu 5.439
_exptl_absorpt_correction_T_max 0.6123
_exptl_absorpt_correction_T_min 0.3112
_exptl_absorpt_correction_type empirical
_exptl_absorpt_process_details SADABS
_exptl_crystal_colour 'Pale Yellow'
_exptl_crystal_density_diffrn 1.774
_exptl_crystal_density_method 'not measured'
_exptl_crystal_description rectangular
_exptl_crystal_F_000 712
_exptl_crystal_size_max 0.28
_exptl_crystal_size_mid 0.14
_exptl_crystal_size_min 0.10
_refine_diff_density_max 0.459
_refine_diff_density_min -0.356
_refine_diff_density_rms 0.072
_refine_ls_extinction_method none
_refine_ls_goodness_of_fit_ref 1.646
_refine_ls_hydrogen_treatment constr
_refine_ls_matrix_type full
_refine_ls_number_parameters 156
_refine_ls_number_reflns 2776
_refine_ls_number_restraints 0
_refine_ls_restrained_S_all 1.646
_refine_ls_R_factor_all 0.0436
_refine_ls_R_factor_gt 0.0293
_refine_ls_shift/su_max 0.001
_refine_ls_shift/su_mean 0.000
_refine_ls_structure_factor_coef Fsqd
_refine_ls_weighting_details 'calc w=1/[\s^2^(Fo^2^)+(0.0282P)^2^+0.0000P] where P=(Fo^2^+2Fc^2^)/3'
_refine_ls_weighting_scheme calc
_refine_ls_wR_factor_gt 0.0663
_refine_ls_wR_factor_ref 0.0872
_reflns_number_gt 2207
_reflns_number_total 2776
_reflns_threshold_expression >2sigma(I)
_cod_data_source_file c1ob05773a.txt
_cod_data_source_block kpb3se_0m
_cod_depositor_comments
;
The following automatic conversions were performed:

'_symmetry_cell_setting' value 'Monoclinic' changed to 'monoclinic'
according to /home/saulius/struct/CIF-dictionaries/cif_core.dic
dictionary named 'cif_core.dic' version 2.4.1 from
2010-06-29.

'_exptl_absorpt_correction_type' value 'Empirical'
changed to 'empirical' according to
/home/saulius/struct/CIF-dictionaries/cif_core.dic dictionary named
'cif_core.dic' version 2.4.1 from 2010-06-29.

Automatic conversion script
Id: cif_fix_values 1715 2011-07-08 13:25:40Z adriana 
;
_cod_original_sg_symbol_H-M P21/c
_cod_database_code 7152034

loop_
_symmetry_equiv_pos_as_xyz
'x, y, z'
'-x, y+1/2, -z+1/2'
'-x, -y, -z'
'x, -y-1/2, z-1/2'

loop_
_atom_site_label
_atom_site_type_symbol
_atom_site_fract_x
_atom_site_fract_y
_atom_site_fract_z
_atom_site_U_iso_or_equiv
_atom_site_adp_type
_atom_site_occupancy
_atom_site_symmetry_multiplicity
_atom_site_calc_flag
_atom_site_refinement_flags
Se1 Se 0.43832(5) 0.732985(18) -0.19754(4) 0.04337(14) Uani 1 1 d .
Se2 Se 1.12131(5) 0.502181(18) 0.28396(4) 0.04922(15) Uani 1 1 d .
C1 C 0.6799(5) 0.77093(15) -0.1084(3) 0.0310(7) Uani 1 1 d .
C7 C 0.8797(5) 0.54093(16) 0.2061(3) 0.0325(7) Uani 1 1 d .
C4 C 0.9095(5) 0.67785(16) -0.1238(3) 0.0367(8) Uani 1 1 d .
H4A H 0.9637 0.6778 -0.2051 0.044 Uiso 1 1 calc R
H4B H 0.7870 0.6530 -0.1485 0.044 Uiso 1 1 calc R
C6 C 0.9998(5) 0.64637(16) 0.1391(3) 0.0393(8) Uani 1 1 d .
H6A H 1.1173 0.6371 0.2158 0.047 Uiso 1 1 calc R
H6B H 0.9555 0.6898 0.1539 0.047 Uiso 1 1 calc R
C10 C 0.5509(5) 0.87657(18) -0.0388(4) 0.0497(10) Uani 1 1 d .
H10A H 0.4492 0.8787 -0.1269 0.075 Uiso 1 1 calc R
H10B H 0.6061 0.9191 -0.0143 0.075 Uiso 1 1 calc R
H10C H 0.4944 0.8611 0.0343 0.075 Uiso 1 1 calc R
C9 C 0.6426(5) 0.61123(18) 0.1028(4) 0.0454(9) Uani 1 1 d .
H9 H 0.5804 0.6486 0.0586 0.055 Uiso 1 1 calc R
C3 C 1.0059(5) 0.79196(17) -0.0272(3) 0.0372(8) Uani 1 1 d .
H3 H 1.1432 0.7868 -0.0043 0.045 Uiso 1 1 calc R
C2 C 0.9090(5) 0.84532(17) -0.0043(4) 0.0382(8) Uani 1 1 d .
H2 H 0.9659 0.8840 0.0366 0.046 Uiso 1 1 calc R
C11 C 0.6634(6) 0.45408(18) 0.2582(4) 0.0525(10) Uani 1 1 d .
H11A H 0.7313 0.4204 0.2219 0.079 Uiso 1 1 calc R
H11B H 0.5233 0.4451 0.2326 0.079 Uiso 1 1 calc R
H11C H 0.7127 0.4557 0.3596 0.079 Uiso 1 1 calc R
C8 C 0.5523(5) 0.55879(19) 0.1347(4) 0.0477(10) Uani 1 1 d .
H8 H 0.4159 0.5525 0.1167 0.057 Uiso 1 1 calc R
C5 C 1.0570(5) 0.64530(16) 0.0005(4) 0.0365(8) Uani 1 1 d .
H5A H 1.0732 0.6004 -0.0245 0.044 Uiso 1 1 calc R
H5B H 1.1850 0.6665 0.0150 0.044 Uiso 1 1 calc R
N1 N 0.7084(4) 0.83192(13) -0.0531(3) 0.0340(6) Uani 1 1 d .
N2 N 0.8650(4) 0.74552(13) -0.0914(3) 0.0314(6) Uani 1 1 d .
N4 N 0.8446(4) 0.60047(13) 0.1467(3) 0.0331(6) Uani 1 1 d .
N3 N 0.6980(4) 0.51593(14) 0.1990(3) 0.0370(7) Uani 1 1 d .

loop_
_atom_site_aniso_label
_atom_site_aniso_U_11
_atom_site_aniso_U_22
_atom_site_aniso_U_33
_atom_site_aniso_U_23
_atom_site_aniso_U_13
_atom_site_aniso_U_12
Se1 0.0318(2) 0.0419(2) 0.0499(3) -0.00044(17) -0.00017(17) -0.00298(15)
Se2 0.0317(2) 0.0439(3) 0.0696(3) 0.01666(19) 0.0095(2) 0.00405(15)
C1 0.0333(18) 0.0333(19) 0.0251(16) 0.0049(14) 0.0057(14) 0.0018(14)
C7 0.0341(18) 0.0307(18) 0.0338(18) 0.0045(15) 0.0113(15) 0.0011(14)
C4 0.042(2) 0.036(2) 0.0347(19) -0.0020(15) 0.0145(16) 0.0048(15)
C6 0.046(2) 0.033(2) 0.036(2) 0.0026(15) 0.0055(16) -0.0054(16)
C10 0.047(2) 0.042(2) 0.060(3) -0.0060(19) 0.014(2) 0.0118(17)
C9 0.041(2) 0.048(2) 0.048(2) 0.0135(18) 0.0130(18) 0.0161(18)
C3 0.0283(18) 0.043(2) 0.039(2) 0.0022(16) 0.0064(16) -0.0061(15)
C2 0.037(2) 0.037(2) 0.0372(19) -0.0016(15) 0.0046(16) -0.0070(16)
C11 0.045(2) 0.050(2) 0.067(3) 0.014(2) 0.021(2) -0.0096(18)
C8 0.0305(19) 0.057(3) 0.055(2) 0.012(2) 0.0118(17) 0.0047(17)
C5 0.0297(18) 0.0334(19) 0.047(2) 0.0020(15) 0.0117(16) 0.0025(14)
N1 0.0351(15) 0.0307(16) 0.0339(15) -0.0002(12) 0.0052(13) 0.0014(12)
N2 0.0302(16) 0.0334(15) 0.0299(15) 0.0020(12) 0.0069(12) 0.0016(12)
N4 0.0311(15) 0.0331(16) 0.0353(16) 0.0052(12) 0.0093(12) 0.0009(12)
N3 0.0311(16) 0.0377(16) 0.0431(17) 0.0085(13) 0.0118(14) 0.0007(13)

loop_
_atom_type_symbol
_atom_type_description
_atom_type_scat_dispersion_real
_atom_type_scat_dispersion_imag
_atom_type_scat_source
C C 0.0033 0.0016 'International Tables Vol C Tables 4.2.6.8 and 6.1.1.4'
H H 0.0000 0.0000 'International Tables Vol C Tables 4.2.6.8 and 6.1.1.4'
N N 0.0061 0.0033 'International Tables Vol C Tables 4.2.6.8 and 6.1.1.4'
Se Se -0.0929 2.2259 'International Tables Vol C Tables 4.2.6.8 and 6.1.1.4'

loop_
_geom_angle_atom_site_label_1
_geom_angle_atom_site_label_2
_geom_angle_atom_site_label_3
_geom_angle
N1 C1 N2 105.9(3)
N1 C1 Se1 126.5(2)
N2 C1 Se1 127.6(2)
N4 C7 N3 105.3(3)
N4 C7 Se2 127.8(2)
N3 C7 Se2 126.9(2)
N2 C4 C5 112.2(3)
N2 C4 H4A 109.2
C5 C4 H4A 109.2
N2 C4 H4B 109.2
C5 C4 H4B 109.2
H4A C4 H4B 107.9
N4 C6 C5 114.6(3)
N4 C6 H6A 108.6
C5 C6 H6A 108.6
N4 C6 H6B 108.6
C5 C6 H6B 108.6
H6A C6 H6B 107.6
N1 C10 H10A 109.5
N1 C10 H10B 109.5
H10A C10 H10B 109.5
N1 C10 H10C 109.5
H10A C10 H10C 109.5
H10B C10 H10C 109.5
C8 C9 N4 107.9(3)
C8 C9 H9 126.1
N4 C9 H9 126.1
C2 C3 N2 108.1(3)
C2 C3 H3 126.0
N2 C3 H3 126.0
C3 C2 N1 106.8(3)
C3 C2 H2 126.6
N1 C2 H2 126.6
N3 C11 H11A 109.5
N3 C11 H11B 109.5
H11A C11 H11B 109.5
N3 C11 H11C 109.5
H11A C11 H11C 109.5
H11B C11 H11C 109.5
C9 C8 N3 107.0(3)
C9 C8 H8 126.5
N3 C8 H8 126.5
C6 C5 C4 115.2(3)
C6 C5 H5A 108.5
C4 C5 H5A 108.5
C6 C5 H5B 108.5
C4 C5 H5B 108.5
H5A C5 H5B 107.5
C1 N1 C2 110.4(3)
C1 N1 C10 125.6(3)
C2 N1 C10 123.9(3)
C1 N2 C3 108.8(3)
C1 N2 C4 125.6(3)
C3 N2 C4 125.3(3)
C7 N4 C9 109.4(3)
C7 N4 C6 124.1(3)
C9 N4 C6 126.4(3)
C7 N3 C8 110.5(3)
C7 N3 C11 124.7(3)
C8 N3 C11 124.7(3)

loop_
_geom_bond_atom_site_label_1
_geom_bond_atom_site_label_2
_geom_bond_distance
Se1 C1 1.850(3)
Se2 C7 1.835(3)
C1 N1 1.360(4)
C1 N2 1.362(4)
C7 N4 1.350(4)
C7 N3 1.353(4)
C4 N2 1.479(4)
C4 C5 1.522(4)
C4 H4A 0.9700
C4 H4B 0.9700
C6 N4 1.454(4)
C6 C5 1.516(5)
C6 H6A 0.9700
C6 H6B 0.9700
C10 N1 1.468(4)
C10 H10A 0.9600
C10 H10B 0.9600
C10 H10C 0.9600
C9 C8 1.329(5)
C9 N4 1.377(4)
C9 H9 0.9300
C3 C2 1.340(5)
C3 N2 1.394(4)
C3 H3 0.9300
C2 N1 1.380(4)
C2 H2 0.9300
C11 N3 1.446(4)
C11 H11A 0.9600
C11 H11B 0.9600
C11 H11C 0.9600
C8 N3 1.365(4)
C8 H8 0.9300
C5 H5A 0.9700
C5 H5B 0.9700
